data_4131308
loop_
_publ_author_name
'Schulte, Thorben R.'
'Holstein, Julian J.'
'Krause, Lennard'
'Michel, Reent'
'Stalke, Dietmar'
'Sakuda, Eri'
'Umakoshi, Keisuke'
'Longhi, Giovanna'
'Abbate, Sergio'
'Clever, Guido H.'

_publ_section_title
;
 Chiral-at-Metal Phosphorescent Square-Planar Pt(II)-Complexes from an
 Achiral Organometallic Ligand.
;
_journal_issue 20
_journal_name_full 'Journal of the American Chemical Society'
_journal_page_first 6863
_journal_page_last 6866
_journal_paper_doi 10.1021/jacs.7b03963
_journal_volume 139
_journal_year 2017
_chemical_formula_moiety 'C25 H22 Cl N Pt S, C H Cl3'
_chemical_formula_sum 'C26 H23 Cl4 N Pt S'
_chemical_formula_weight 718.40
_space_group_crystal_system monoclinic
_space_group_IT_number 14
_space_group_name_Hall '-P 2yn'
_space_group_name_H-M_alt 'P 1 21/n 1'
_atom_sites_solution_hydrogens geom
_audit_creation_method SHELXL-2016/5
_cell_angle_alpha 90
_cell_angle_beta 92.01(2)
_cell_angle_gamma 90
_cell_formula_units_Z 4
_cell_length_a 7.566(2)
_cell_length_b 20.775(3)
_cell_length_c 17.105(2)
_cell_measurement_reflns_used 9802
_cell_measurement_temperature 100(2)
_cell_measurement_theta_max 27.7815
_cell_measurement_theta_min 2.262
_cell_volume 2687.0(9)
_computing_cell_refinement 'SAINT V8.18C'
_computing_data_collection 'APEX2 v2012.2'
_computing_data_reduction 'SAINT V8.18C'
_computing_molecular_graphics 'Mercury CSD 3.3 (Build RC5)'
_computing_publication_material 'Mercury CSD 3.3 (Build RC5)'
_computing_structure_refinement 'SHELXL-2016/5 (Sheldrick, 2016)'
_computing_structure_solution 'SHELXT(G.M.Sheldrick,Acta Cryst.(2015)A71,3-8)'
_diffrn_ambient_temperature 100(2)
_diffrn_measured_fraction_theta_full 1.000
_diffrn_measured_fraction_theta_max 1.000
_diffrn_measurement_device_type 'Bruker Smart APEX II Quazar'
_diffrn_measurement_method 'omega scans'
_diffrn_radiation_type AgK\a
_diffrn_radiation_wavelength 0.56086
_diffrn_reflns_av_R_equivalents 0.0434
_diffrn_reflns_av_unetI/netI 0.0199
_diffrn_reflns_Laue_measured_fraction_full 1.000
_diffrn_reflns_Laue_measured_fraction_max 1.000
_diffrn_reflns_limit_h_max 12
_diffrn_reflns_limit_h_min -12
_diffrn_reflns_limit_k_max 34
_diffrn_reflns_limit_k_min -34
_diffrn_reflns_limit_l_max 28
_diffrn_reflns_limit_l_min -28
_diffrn_reflns_number 147537
_diffrn_reflns_point_group_measured_fraction_full 1.000
_diffrn_reflns_point_group_measured_fraction_max 1.000
_diffrn_reflns_theta_full 19.665
_diffrn_reflns_theta_max 27.927
_diffrn_reflns_theta_min 1.217
_diffrn_source 'INCOATEC Microsource'
_exptl_absorpt_coefficient_mu 3.089
_exptl_absorpt_correction_T_max 0.6469
_exptl_absorpt_correction_T_min 0.4303
_exptl_absorpt_correction_type multi-scan
_exptl_absorpt_process_details SADABS-2016/2
_exptl_crystal_colour yellow
_exptl_crystal_density_diffrn 1.776
_exptl_crystal_description block
_exptl_crystal_F_000 1392
_exptl_crystal_size_max 0.419
_exptl_crystal_size_mid 0.176
_exptl_crystal_size_min 0.150
_refine_diff_density_max 1.480
_refine_diff_density_min -2.735
_refine_diff_density_rms 0.116
_refine_ls_extinction_method none
_refine_ls_goodness_of_fit_ref 1.186
_refine_ls_hydrogen_treatment constr
_refine_ls_matrix_type full
_refine_ls_number_parameters 424
_refine_ls_number_reflns 13101
_refine_ls_number_restraints 927
_refine_ls_restrained_S_all 1.183
_refine_ls_R_factor_all 0.0300
_refine_ls_R_factor_gt 0.0253
_refine_ls_shift/su_max 0.004
_refine_ls_shift/su_mean 0.000
_refine_ls_structure_factor_coef Fsqd
_refine_ls_weighting_details 'w=1/[\s^2^(Fo^2^)+(0.0111P)^2^+3.4371P] where P=(Fo^2^+2Fc^2^)/3'
_refine_ls_weighting_scheme calc
_refine_ls_wR_factor_gt 0.0474
_refine_ls_wR_factor_ref 0.0487
_reflns_Friedel_coverage 0.000
_reflns_number_gt 11941
_reflns_number_total 13101
_reflns_threshold_expression 'I > 2\s(I)'
_cod_data_source_file ja7b03963_si_002.cif
_cod_data_source_block PtLClSEt2
_cod_original_cell_volume 2686.7(9)
_cod_original_sg_symbol_H-M 'P 21/n'
_cod_database_code 4131308
_shelx_shelxl_version_number 2016/5
_shelx_space_group_comment
;
The symmetry employed for this shelxl refinement is uniquely defined
by the following loop, which should always be used as a source of
symmetry information in preference to the above space-group names.
They are only intended as comments.
;
_shelx_estimated_absorpt_t_min 0.358
_shelx_estimated_absorpt_t_max 0.654

loop_
_space_group_symop_operation_xyz
'x, y, z'
'-x+1/2, y+1/2, -z+1/2'
'-x, -y, -z'
'x-1/2, -y-1/2, z-1/2'

loop_
_atom_site_label
_atom_site_type_symbol
_atom_site_fract_x
_atom_site_fract_y
_atom_site_fract_z
_atom_site_U_iso_or_equiv
_atom_site_adp_type
_atom_site_occupancy
_atom_site_site_symmetry_order
_atom_site_calc_flag
_atom_site_refinement_flags_posn
_atom_site_refinement_flags_adp
_atom_site_refinement_flags_occupancy
_atom_site_disorder_assembly
_atom_site_disorder_group
Pt1 Pt 0.12642(3) 0.56005(2) 0.22003(2) 0.01107(2) Uani 0.9466(17) 1 d D U P A 1
Pt1' Pt 0.1468(4) 0.55650(14) 0.20832(19) 0.01107(2) Uani 0.0534(17) 1 d D U P A 2
S1 S 0.36982(6) 0.61786(3) 0.25310(3) 0.01781(11) Uani 0.9466(17) 1 d D U P A 1
C22 C 0.5210(3) 0.56710(14) 0.30937(14) 0.0282(5) Uani 0.9466(17) 1 d D U P A 1
H22A H 0.547875 0.528093 0.278752 0.034 Uiso 0.9466(17) 1 calc R U P A 1
H22B H 0.633138 0.590551 0.320113 0.034 Uiso 0.9466(17) 1 calc R U P A 1
C23 C 0.4418(5) 0.5476(2) 0.3859(2) 0.0426(10) Uani 0.9466(17) 1 d D U P A 1
H23A H 0.336959 0.520924 0.375235 0.064 Uiso 0.9466(17) 1 calc R U P A 1
H23B H 0.408019 0.586283 0.414620 0.064 Uiso 0.9466(17) 1 calc R U P A 1
H23C H 0.529189 0.523126 0.417293 0.064 Uiso 0.9466(17) 1 calc R U P A 1
C24 C 0.4938(3) 0.63125(11) 0.16574(14) 0.0223(4) Uani 0.9466(17) 1 d D U P A 1
H24A H 0.621768 0.633485 0.179785 0.027 Uiso 0.9466(17) 1 calc R U P A 1
H24B H 0.474396 0.594935 0.128967 0.027 Uiso 0.9466(17) 1 calc R U P A 1
C25 C 0.4350(4) 0.69338(16) 0.1269(2) 0.0289(6) Uani 0.9466(17) 1 d D U P A 1
H25A H 0.505377 0.701105 0.080842 0.043 Uiso 0.9466(17) 1 calc R U P A 1
H25B H 0.451819 0.729073 0.163910 0.043 Uiso 0.9466(17) 1 calc R U P A 1
H25C H 0.309669 0.690238 0.110899 0.043 Uiso 0.9466(17) 1 calc R U P A 1
S1' S 0.4197(11) 0.5987(5) 0.2259(6) 0.0228(12) Uani 0.0534(17) 1 d D U P A 2
C22' C 0.563(4) 0.581(3) 0.3081(17) 0.0258(16) Uani 0.0534(17) 1 d D U P A 2
H22C H 0.641352 0.544610 0.294645 0.031 Uiso 0.0534(17) 1 calc R U P A 2
H22D H 0.637770 0.618653 0.320440 0.031 Uiso 0.0534(17) 1 calc R U P A 2
C23' C 0.461(8) 0.563(4) 0.380(2) 0.033(3) Uani 0.0534(17) 1 d D U P A 2
H23D H 0.543939 0.553284 0.423247 0.049 Uiso 0.0534(17) 1 calc R U P A 2
H23E H 0.384375 0.598740 0.393734 0.049 Uiso 0.0534(17) 1 calc R U P A 2
H23F H 0.387955 0.524717 0.367946 0.049 Uiso 0.0534(17) 1 calc R U P A 2
C24' C 0.522(4) 0.6499(18) 0.158(2) 0.0246(18) Uani 0.0534(17) 1 d D U P A 2
H24C H 0.618218 0.674417 0.185474 0.030 Uiso 0.0534(17) 1 calc R U P A 2
H24D H 0.575870 0.623467 0.117085 0.030 Uiso 0.0534(17) 1 calc R U P A 2
C25' C 0.391(6) 0.697(3) 0.120(4) 0.024(3) Uani 0.0534(17) 1 d D U P A 2
H25D H 0.451499 0.724141 0.083346 0.036 Uiso 0.0534(17) 1 calc R U P A 2
H25E H 0.296802 0.672440 0.092541 0.036 Uiso 0.0534(17) 1 calc R U P A 2
H25F H 0.339117 0.723350 0.160877 0.036 Uiso 0.0534(17) 1 calc R U P A 2
Cl1 Cl -0.13559(5) 0.50543(2) 0.18617(2) 0.01470(7) Uani 1 1 d D . . . .
N1 N 0.26347(19) 0.49355(7) 0.14835(9) 0.0145(2) Uani 1 1 d . U . . .
C1 C -0.0025(2) 0.62165(8) 0.28660(9) 0.0131(3) Uani 1 1 d . U . . .
C2 C -0.0183(2) 0.61187(9) 0.36722(10) 0.0171(3) Uani 1 1 d . U . . .
H2 H 0.033261 0.574525 0.390563 0.021 Uiso 1 1 calc R U . . .
C3 C -0.1070(3) 0.65514(10) 0.41416(11) 0.0206(3) Uani 1 1 d . U . . .
H3 H -0.115475 0.646992 0.468554 0.025 Uiso 1 1 calc R U . . .
C4 C -0.1832(3) 0.71029(10) 0.38139(11) 0.0218(3) Uani 1 1 d . U . . .
H4 H -0.243329 0.740023 0.413228 0.026 Uiso 1 1 calc R U . . .
C5 C -0.1707(3) 0.72145(9) 0.30184(11) 0.0191(3) Uani 1 1 d . U . . .
H5 H -0.223469 0.758824 0.279125 0.023 Uiso 1 1 calc R U . . .
C6 C -0.0804(2) 0.67791(8) 0.25450(9) 0.0140(3) Uani 1 1 d . U . . .
C7 C -0.0741(2) 0.68912(8) 0.17175(10) 0.0156(3) Uani 1 1 d . U . . .
C8 C -0.0756(2) 0.69532(8) 0.10157(10) 0.0160(3) Uani 1 1 d . U . . .
C9 C -0.0819(2) 0.70010(8) 0.01806(10) 0.0147(3) Uani 1 1 d . U . . .
C10 C -0.1766(3) 0.75008(9) -0.01952(11) 0.0194(3) Uani 1 1 d . U . . .
H10 H -0.233386 0.781720 0.010866 0.023 Uiso 1 1 calc R U . . .
C11 C -0.1881(3) 0.75377(10) -0.10071(11) 0.0218(3) Uani 1 1 d . U . . .
H11 H -0.254073 0.787442 -0.125449 0.026 Uiso 1 1 calc R U . . .
C12 C -0.1034(3) 0.70831(10) -0.14575(11) 0.0212(3) Uani 1 1 d . U . . .
H12 H -0.109514 0.711574 -0.201182 0.025 Uiso 1 1 calc R U . . .
C13 C -0.0099(3) 0.65821(9) -0.11023(10) 0.0181(3) Uani 1 1 d . U . . .
H13 H 0.046701 0.627041 -0.141368 0.022 Uiso 1 1 calc R U . . .
C14 C 0.0012(2) 0.65343(8) -0.02815(10) 0.0149(3) Uani 1 1 d . U . . .
C15 C 0.0908(2) 0.59984(8) 0.00742(10) 0.0152(3) Uani 1 1 d . U . . .
C16 C 0.1607(2) 0.55331(8) 0.03713(10) 0.0154(3) Uani 1 1 d . U . . .
C17 C 0.2522(2) 0.49893(8) 0.06916(10) 0.0134(3) Uani 1 1 d . U . . .
C18 C 0.3317(2) 0.45419(9) 0.02060(11) 0.0171(3) Uani 1 1 d . U . . .
H18 H 0.318714 0.457825 -0.034664 0.021 Uiso 1 1 calc R U . . .
C19 C 0.4298(2) 0.40450(9) 0.05415(11) 0.0192(3) Uani 1 1 d . U . . .
H19 H 0.486945 0.374096 0.022146 0.023 Uiso 1 1 calc R U . . .
C20 C 0.4436(3) 0.39958(9) 0.13498(12) 0.0200(3) Uani 1 1 d . U . . .
H20 H 0.511271 0.366105 0.159208 0.024 Uiso 1 1 calc R U . . .
C21 C 0.3568(2) 0.44446(9) 0.17976(11) 0.0183(3) Uani 1 1 d . U . . .
H21 H 0.363675 0.440271 0.235092 0.022 Uiso 1 1 calc R U . . .
C26A C -0.0849(13) 0.4162(6) 0.3523(8) 0.0460(14) Uani 0.367(3) 1 d D U P B 1
H26A H -0.092437 0.448953 0.309441 0.055 Uiso 0.367(3) 1 calc R U P B 1
Cl2A Cl 0.1322(7) 0.3859(3) 0.3581(3) 0.0704(13) Uani 0.367(3) 1 d D U P B 1
Cl3A Cl -0.2315(7) 0.3536(2) 0.3283(3) 0.0640(11) Uani 0.367(3) 1 d D U P B 1
Cl4A Cl -0.1295(11) 0.4545(4) 0.4400(4) 0.0510(16) Uani 0.367(3) 1 d D U P B 1
C26B C -0.1318(9) 0.4200(4) 0.3531(4) 0.0383(10) Uani 0.553(3) 1 d D U P C 2
H26B H -0.138394 0.457021 0.315691 0.046 Uiso 0.553(3) 1 calc R U P C 2
Cl2B Cl 0.0704(5) 0.37947(14) 0.34243(19) 0.0618(9) Uani 0.553(3) 1 d D U P C 2
Cl3B Cl -0.3108(5) 0.36768(14) 0.33240(18) 0.0624(9) Uani 0.553(3) 1 d D U P C 2
Cl4B Cl -0.1473(4) 0.44920(18) 0.44756(19) 0.0253(4) Uani 0.553(3) 1 d D U P C 2
C26C C -0.184(2) 0.4136(12) 0.3575(14) 0.0472(16) Uani 0.080(2) 1 d D U P D 3
H26C H -0.177467 0.451921 0.322432 0.057 Uiso 0.080(2) 1 calc R U P D 3
Cl2C Cl -0.022(2) 0.3561(7) 0.3381(8) 0.0617(19) Uani 0.080(2) 1 d D U P D 3
Cl3C Cl -0.394(2) 0.3771(8) 0.3519(9) 0.060(3) Uani 0.080(2) 1 d D U P D 3
Cl4C Cl -0.167(3) 0.4348(7) 0.4569(10) 0.047(2) Uani 0.080(2) 1 d D U P D 3

loop_
_atom_site_aniso_label
_atom_site_aniso_U_11
_atom_site_aniso_U_22
_atom_site_aniso_U_33
_atom_site_aniso_U_23
_atom_site_aniso_U_13
_atom_site_aniso_U_12
Pt1 0.00992(4) 0.01338(3) 0.00993(5) -0.00165(3) 0.00078(3) 0.00075(3)
Pt1' 0.00992(4) 0.01338(3) 0.00993(5) -0.00165(3) 0.00078(3) 0.00075(3)
S1 0.01143(18) 0.0249(2) 0.0172(2) -0.00872(17) 0.00224(15) -0.00307(16)
C22 0.0151(9) 0.0442(14) 0.0254(9) -0.0064(9) 0.0008(7) -0.0008(8)
C23 0.0298(15) 0.072(3) 0.0257(11) 0.0099(13) -0.0012(10) 0.0115(16)
C24 0.0156(8) 0.0271(10) 0.0248(9) -0.0076(8) 0.0073(7) -0.0080(7)
C25 0.0289(14) 0.0282(11) 0.0300(12) -0.0052(9) 0.0081(12) -0.0042(11)
S1' 0.014(2) 0.031(2) 0.023(2) -0.011(2) 0.0043(19) 0.0004(19)
C22' 0.016(3) 0.038(3) 0.024(3) -0.008(3) 0.003(3) 0.000(3)
C23' 0.020(6) 0.051(6) 0.028(5) 0.000(5) 0.002(5) 0.004(6)
C24' 0.018(3) 0.030(3) 0.026(3) -0.009(3) 0.006(3) -0.005(3)
C25' 0.019(6) 0.026(5) 0.027(6) -0.007(5) 0.006(5) -0.009(5)
Cl1 0.01301(15) 0.01557(16) 0.01547(15) -0.00190(13) -0.00017(12) -0.00152(12)
N1 0.0125(5) 0.0147(6) 0.0163(6) -0.0014(5) 0.0002(4) 0.0009(5)
C1 0.0117(6) 0.0156(7) 0.0119(6) -0.0017(5) -0.0005(5) -0.0004(5)
C2 0.0178(7) 0.0208(8) 0.0126(6) -0.0003(6) -0.0010(5) 0.0020(6)
C3 0.0207(8) 0.0290(9) 0.0122(6) -0.0017(6) 0.0007(6) 0.0040(7)
C4 0.0227(8) 0.0270(9) 0.0158(7) -0.0037(6) 0.0021(6) 0.0076(7)
C5 0.0196(7) 0.0199(8) 0.0179(7) -0.0016(6) 0.0016(6) 0.0054(6)
C6 0.0140(6) 0.0162(7) 0.0118(6) -0.0009(5) 0.0004(5) -0.0004(5)
C7 0.0154(7) 0.0145(7) 0.0170(7) 0.0003(5) 0.0011(5) -0.0001(5)
C8 0.0163(7) 0.0150(7) 0.0167(7) 0.0018(5) 0.0019(5) 0.0009(5)
C9 0.0153(6) 0.0155(7) 0.0132(6) 0.0030(5) 0.0016(5) -0.0014(5)
C10 0.0222(8) 0.0182(8) 0.0181(7) 0.0052(6) 0.0028(6) 0.0017(6)
C11 0.0233(8) 0.0229(8) 0.0194(7) 0.0080(6) 0.0009(6) 0.0013(7)
C12 0.0236(8) 0.0247(9) 0.0151(7) 0.0056(6) 0.0000(6) -0.0033(7)
C13 0.0204(7) 0.0190(7) 0.0149(7) 0.0010(6) 0.0018(6) -0.0029(6)
C14 0.0147(6) 0.0150(7) 0.0151(6) 0.0020(5) 0.0009(5) -0.0027(5)
C15 0.0154(7) 0.0156(7) 0.0148(6) -0.0008(5) 0.0016(5) -0.0022(5)
C16 0.0156(6) 0.0153(7) 0.0156(6) -0.0014(5) 0.0023(5) -0.0022(5)
C17 0.0107(6) 0.0133(6) 0.0163(6) -0.0008(5) 0.0019(5) -0.0016(5)
C18 0.0176(7) 0.0165(7) 0.0177(7) -0.0020(5) 0.0048(6) -0.0011(5)
C19 0.0168(7) 0.0174(7) 0.0237(8) -0.0032(6) 0.0051(6) 0.0013(6)
C20 0.0176(7) 0.0177(8) 0.0247(8) -0.0002(6) 0.0010(6) 0.0043(6)
C21 0.0175(7) 0.0176(7) 0.0197(7) 0.0001(6) -0.0007(6) 0.0031(6)
C26A 0.082(3) 0.031(2) 0.024(2) 0.001(2) -0.001(3) -0.011(2)
Cl2A 0.085(3) 0.087(2) 0.0408(17) 0.0185(15) 0.0221(17) -0.010(2)
Cl3A 0.105(3) 0.0394(17) 0.0467(13) -0.0106(12) -0.010(2) -0.0277(18)
Cl4A 0.083(3) 0.0363(18) 0.033(2) -0.0022(14) -0.0113(17) -0.0051(16)
C26B 0.076(3) 0.0227(16) 0.0165(14) 0.0004(13) 0.000(2) -0.005(2)
Cl2B 0.094(2) 0.0443(11) 0.0492(13) 0.0021(9) 0.0304(14) 0.0222(14)
Cl3B 0.099(2) 0.0423(15) 0.0438(12) -0.0033(10) -0.0243(16) -0.0277(16)
Cl4B 0.0403(9) 0.0214(10) 0.0138(7) -0.0014(7) -0.0060(6) 0.0050(8)
C26C 0.082(3) 0.031(3) 0.028(3) 0.000(3) -0.005(3) -0.006(3)
Cl2C 0.091(4) 0.047(4) 0.047(3) -0.004(3) 0.005(4) 0.008(3)
Cl3C 0.092(5) 0.040(4) 0.047(5) 0.008(4) -0.025(4) -0.011(4)
Cl4C 0.080(4) 0.034(4) 0.027(3) 0.004(3) 0.002(3) -0.005(4)

loop_
_atom_type_symbol
_atom_type_description
_atom_type_scat_dispersion_real
_atom_type_scat_dispersion_imag
_atom_type_scat_source
C C 0.0015 0.0009 'International Tables Vol C Tables 4.2.6.8 and 6.1.1.4'
H H 0.0000 0.0000 'International Tables Vol C Tables 4.2.6.8 and 6.1.1.4'
N N 0.0030 0.0019 'International Tables Vol C Tables 4.2.6.8 and 6.1.1.4'
Cl Cl 0.0998 0.0984 'International Tables Vol C Tables 4.2.6.8 and 6.1.1.4'
Pt Pt -0.6812 5.7081 'International Tables Vol C Tables 4.2.6.8 and 6.1.1.4'
S S 0.0826 0.0763 'International Tables Vol C Tables 4.2.6.8 and 6.1.1.4'

loop_
_geom_angle_atom_site_label_1
_geom_angle_atom_site_label_2
_geom_angle_atom_site_label_3
_geom_angle
C1 Pt1 N1 179.65(6)
C1 Pt1 S1 85.77(5)
N1 Pt1 S1 94.58(4)
C1 Pt1 Cl1 91.46(5)
N1 Pt1 Cl1 88.19(4)
S1 Pt1 Cl1 176.747(19)
N1 Pt1' C1 173.67(18)
N1 Pt1' S1' 84.2(3)
C1 Pt1' S1' 99.4(3)
N1 Pt1' Cl1 92.19(12)
C1 Pt1' Cl1 84.07(12)
S1' Pt1' Cl1 176.3(3)
C22 S1 C24 101.08(11)
C22 S1 Pt1 108.59(9)
C24 S1 Pt1 108.46(7)
C23 C22 S1 110.7(2)
C23 C22 H22A 109.5
S1 C22 H22A 109.5
C23 C22 H22B 109.5
S1 C22 H22B 109.5
H22A C22 H22B 108.1
C22 C23 H23A 109.5
C22 C23 H23B 109.5
H23A C23 H23B 109.5
C22 C23 H23C 109.5
H23A C23 H23C 109.5
H23B C23 H23C 109.5
C25 C24 S1 109.87(18)
C25 C24 H24A 109.7
S1 C24 H24A 109.7
C25 C24 H24B 109.7
S1 C24 H24B 109.7
H24A C24 H24B 108.2
C24 C25 H25A 109.5
C24 C25 H25B 109.5
H25A C25 H25B 109.5
C24 C25 H25C 109.5
H25A C25 H25C 109.5
H25B C25 H25C 109.5
C24' S1' C22' 112.0(16)
C24' S1' Pt1' 124.5(13)
C22' S1' Pt1' 123.4(14)
C23' C22' S1' 112(2)
C23' C22' H22C 109.2
S1' C22' H22C 109.2
C23' C22' H22D 109.2
S1' C22' H22D 109.2
H22C C22' H22D 107.9
C22' C23' H23D 109.5
C22' C23' H23E 109.5
H23D C23' H23E 109.5
C22' C23' H23F 109.5
H23D C23' H23F 109.5
H23E C23' H23F 109.5
C25' C24' S1' 111(2)
C25' C24' H24C 109.3
S1' C24' H24C 109.3
C25' C24' H24D 109.3
S1' C24' H24D 109.3
H24C C24' H24D 108.0
C24' C25' H25D 109.5
C24' C25' H25E 109.5
H25D C25' H25E 109.5
C24' C25' H25F 109.5
H25D C25' H25F 109.5
H25E C25' H25F 109.5
C21 N1 C17 118.39(15)
C21 N1 Pt1' 123.73(15)
C17 N1 Pt1' 117.89(14)
C21 N1 Pt1 121.35(12)
C17 N1 Pt1 120.22(11)
C2 C1 C6 116.96(15)
C2 C1 Pt1 121.97(13)
C6 C1 Pt1 121.07(12)
C2 C1 Pt1' 124.24(15)
C6 C1 Pt1' 118.74(13)
C3 C2 C1 122.17(17)
C3 C2 H2 118.9
C1 C2 H2 118.9
C4 C3 C2 120.01(17)
C4 C3 H3 120.0
C2 C3 H3 120.0
C5 C4 C3 119.42(17)
C5 C4 H4 120.3
C3 C4 H4 120.3
C4 C5 C6 120.57(17)
C4 C5 H5 119.7
C6 C5 H5 119.7
C5 C6 C1 120.87(15)
C5 C6 C7 119.77(16)
C1 C6 C7 119.29(15)
C8 C7 C6 175.95(19)
C7 C8 C9 177.46(19)
C10 C9 C14 118.78(16)
C10 C9 C8 120.45(16)
C14 C9 C8 120.73(16)
C11 C10 C9 120.73(18)
C11 C10 H10 119.6
C9 C10 H10 119.6
C12 C11 C10 120.15(18)
C12 C11 H11 119.9
C10 C11 H11 119.9
C13 C12 C11 120.35(17)
C13 C12 H12 119.8
C11 C12 H12 119.8
C12 C13 C14 120.13(18)
C12 C13 H13 119.9
C14 C13 H13 119.9
C13 C14 C9 119.84(16)
C13 C14 C15 119.39(16)
C9 C14 C15 120.72(15)
C16 C15 C14 177.55(19)
C15 C16 C17 176.44(19)
N1 C17 C18 121.65(16)
N1 C17 C16 117.47(15)
C18 C17 C16 120.85(16)
C19 C18 C17 119.06(17)
C19 C18 H18 120.5
C17 C18 H18 120.5
C18 C19 C20 119.28(17)
C18 C19 H19 120.4
C20 C19 H19 120.4
C19 C20 C21 118.72(17)
C19 C20 H20 120.6
C21 C20 H20 120.6
N1 C21 C20 122.86(17)
N1 C21 H21 118.6
C20 C21 H21 118.6
Cl4A C26A Cl3A 113.6(7)
Cl4A C26A Cl2A 108.9(7)
Cl3A C26A Cl2A 109.2(7)
Cl4A C26A H26A 108.3
Cl3A C26A H26A 108.3
Cl2A C26A H26A 108.3
Cl4B C26B Cl2B 110.6(4)
Cl4B C26B Cl3B 109.1(4)
Cl2B C26B Cl3B 110.3(4)
Cl4B C26B H26B 109.0
Cl2B C26B H26B 109.0
Cl3B C26B H26B 109.0
Cl2C C26C Cl4C 109.1(14)
Cl2C C26C Cl3C 109.4(14)
Cl4C C26C Cl3C 101.4(13)
Cl2C C26C H26C 112.1
Cl4C C26C H26C 112.1
Cl3C C26C H26C 112.1

loop_
_geom_bond_atom_site_label_1
_geom_bond_atom_site_label_2
_geom_bond_distance
Pt1 C1 1.9909(17)
Pt1 N1 2.1392(15)
Pt1 S1 2.2539(6)
Pt1 Cl1 2.3391(6)
Pt1' N1 1.899(4)
Pt1' C1 2.238(4)
Pt1' S1' 2.253(9)
Pt1' Cl1 2.404(3)
S1 C22 1.808(3)
S1 C24 1.814(2)
C22 C23 1.513(4)
C22 H22A 0.9900
C22 H22B 0.9900
C23 H23A 0.9800
C23 H23B 0.9800
C23 H23C 0.9800
C24 C25 1.511(4)
C24 H24A 0.9900
C24 H24B 0.9900
C25 H25A 0.9800
C25 H25B 0.9800
C25 H25C 0.9800
S1' C24' 1.772(16)
S1' C22' 1.783(16)
C22' C23' 1.514(17)
C22' H22C 0.9900
C22' H22D 0.9900
C23' H23D 0.9800
C23' H23E 0.9800
C23' H23F 0.9800
C24' C25' 1.518(17)
C24' H24C 0.9900
C24' H24D 0.9900
C25' H25D 0.9800
C25' H25E 0.9800
C25' H25F 0.9800
N1 C21 1.342(2)
N1 C17 1.359(2)
C1 C2 1.403(2)
C1 C6 1.412(2)
C2 C3 1.393(3)
C2 H2 0.9500
C3 C4 1.392(3)
C3 H3 0.9500
C4 C5 1.387(3)
C4 H4 0.9500
C5 C6 1.407(2)
C5 H5 0.9500
C6 C7 1.437(2)
C7 C8 1.207(2)
C8 C9 1.431(2)
C9 C10 1.404(3)
C9 C14 1.412(2)
C10 C11 1.391(3)
C10 H10 0.9500
C11 C12 1.390(3)
C11 H11 0.9500
C12 C13 1.386(3)
C12 H12 0.9500
C13 C14 1.407(2)
C13 H13 0.9500
C14 C15 1.428(2)
C15 C16 1.205(2)
C16 C17 1.424(2)
C17 C18 1.397(2)
C18 C19 1.384(3)
C18 H18 0.9500
C19 C20 1.387(3)
C19 H19 0.9500
C20 C21 1.387(3)
C20 H20 0.9500
C21 H21 0.9500
C26A Cl4A 1.740(10)
C26A Cl3A 1.749(10)
C26A Cl2A 1.759(10)
C26A H26A 1.0000
C26B Cl4B 1.733(6)
C26B Cl2B 1.762(7)
C26B Cl3B 1.763(7)
C26B H26B 1.0000
C26C Cl2C 1.752(15)
C26C Cl4C 1.756(15)
C26C Cl3C 1.759(15)
C26C H26C 1.0000

loop_
_geom_torsion_atom_site_label_1
_geom_torsion_atom_site_label_2
_geom_torsion_atom_site_label_3
_geom_torsion_atom_site_label_4
_geom_torsion
C24 S1 C22 C23 -178.4(2)
Pt1 S1 C22 C23 -64.4(2)
C22 S1 C24 C25 -155.18(19)
Pt1 S1 C24 C25 90.75(18)
C24' S1' C22' C23' 156(5)
Pt1' S1' C22' C23' -28(6)
C22' S1' C24' C25' -145(4)
Pt1' S1' C24' C25' 39(5)
S1' Pt1' N1 C21 78.3(3)
Cl1 Pt1' N1 C21 -101.01(16)
S1' Pt1' N1 C17 -101.4(3)
Cl1 Pt1' N1 C17 79.36(16)
C6 C1 C2 C3 0.3(3)
Pt1 C1 C2 C3 179.41(15)
Pt1' C1 C2 C3 177.47(17)
C1 C2 C3 C4 -0.2(3)
C2 C3 C4 C5 0.3(3)
C3 C4 C5 C6 -0.6(3)
C4 C5 C6 C1 0.7(3)
C4 C5 C6 C7 177.84(18)
C2 C1 C6 C5 -0.5(2)
Pt1 C1 C6 C5 -179.69(13)
Pt1' C1 C6 C5 -177.90(15)
C2 C1 C6 C7 -177.67(16)
Pt1 C1 C6 C7 3.2(2)
Pt1' C1 C6 C7 5.0(2)
C14 C9 C10 C11 -0.2(3)
C8 C9 C10 C11 -177.85(18)
C9 C10 C11 C12 -1.0(3)
C10 C11 C12 C13 1.4(3)
C11 C12 C13 C14 -0.6(3)
C12 C13 C14 C9 -0.5(3)
C12 C13 C14 C15 177.03(17)
C10 C9 C14 C13 0.9(3)
C8 C9 C14 C13 178.57(16)
C10 C9 C14 C15 -176.60(17)
C8 C9 C14 C15 1.1(3)
C21 N1 C17 C18 1.3(2)
Pt1' N1 C17 C18 -179.02(16)
Pt1 N1 C17 C18 -176.31(12)
C21 N1 C17 C16 -176.66(16)
Pt1' N1 C17 C16 3.0(2)
Pt1 N1 C17 C16 5.7(2)
N1 C17 C18 C19 -2.4(3)
C16 C17 C18 C19 175.55(16)
C17 C18 C19 C20 1.3(3)
C18 C19 C20 C21 0.7(3)
C17 N1 C21 C20 0.8(3)
Pt1' N1 C21 C20 -178.86(18)
Pt1 N1 C21 C20 178.39(14)
C19 C20 C21 N1 -1.8(3)
